data_7123353
loop_
_publ_author_name
'Herasymchuk, Khrystyna'
'Miller, Jessica J.'
'MacNeil, Gregory'
'Sergeenko, Ania'
'McKearney, Declan'
'Goeb, Sebastien'
'Salle, Marc'
'Leznoff, Daniel B.'
'Storr, Tim'

_publ_section_title
;
 Coordination-driven assembly of a supramolecular square and oxidation to
 a tetra-ligand radical species
;
_journal_name_full 'Chemical Communications'
_journal_paper_doi 10.1039/C9CC02320H
_journal_year 2019
_chemical_formula_sum 'C38 H42 N4 Ni O2'
_chemical_formula_weight 645.46
_space_group_crystal_system triclinic
_space_group_IT_number 2
_space_group_name_Hall '-P 1'
_space_group_name_H-M_alt 'P -1'
_symmetry_space_group_name_Hall '-P 1'
_symmetry_space_group_name_H-M 'P -1'
_atom_sites_solution_hydrogens mixed
_audit_update_record
;
2019-03-14 deposited with the CCDC.    2019-04-29 downloaded from the CCDC.
;
_cell_angle_alpha 102.6010(10)
_cell_angle_beta 107.7680(10)
_cell_angle_gamma 112.9790(10)
_cell_formula_units_Z 2
_cell_length_a 11.0566(3)
_cell_length_b 12.9924(3)
_cell_length_c 13.9528(3)
_cell_measurement_reflns_used 9238
_cell_measurement_temperature 299(2)
_cell_measurement_theta_max 66.61
_cell_measurement_theta_min 3.60
_cell_volume 1622.03(7)
_computing_cell_refinement 'Bruker SAINT'
_computing_data_collection 'Bruker APEX3'
_computing_data_reduction 'Bruker SAINT'
_computing_molecular_graphics 'Bruker SHELXTL'
_computing_structure_refinement 'SHELXL-2017/1 (Sheldrick, 2017)'
_computing_structure_solution 'SHELXT 2014/5 (Sheldrick, 2014)'
_diffrn_ambient_temperature 299(2)
_diffrn_measured_fraction_theta_full 0.967
_diffrn_measured_fraction_theta_max 0.967
_diffrn_measurement_device_type 'Bruker APEX-II CCD'
_diffrn_measurement_method '\f and \w scans'
_diffrn_radiation_monochromator graphite
_diffrn_radiation_type CuK\a
_diffrn_radiation_wavelength 1.54178
_diffrn_reflns_av_R_equivalents 0.1725
_diffrn_reflns_av_unetI/netI 0.0954
_diffrn_reflns_limit_h_max 12
_diffrn_reflns_limit_h_min -11
_diffrn_reflns_limit_k_max 15
_diffrn_reflns_limit_k_min -15
_diffrn_reflns_limit_l_max 16
_diffrn_reflns_limit_l_min -16
_diffrn_reflns_number 30617
_diffrn_reflns_theta_full 66.707
_diffrn_reflns_theta_max 66.707
_diffrn_reflns_theta_min 3.604
_exptl_absorpt_coefficient_mu 1.172
_exptl_absorpt_correction_T_max 0.7528
_exptl_absorpt_correction_T_min 0.6587
_exptl_absorpt_correction_type multi-scan
_exptl_absorpt_process_details '(Sheldrick , 1996)'
_exptl_crystal_colour red
_exptl_crystal_density_diffrn 1.322
_exptl_crystal_description block
_exptl_crystal_F_000 684
_exptl_crystal_size_max 0.267
_exptl_crystal_size_mid 0.193
_exptl_crystal_size_min 0.050
_refine_diff_density_max 0.726
_refine_diff_density_min -0.400
_refine_ls_extinction_coef 0.0114(9)
_refine_ls_extinction_expression Fc^*^=kFc[1+0.001xFc^2^\l^3^/sin(2\q)]^-1/4^
_refine_ls_extinction_method 'SHELXL-2017/1 (Sheldrick 2017)'
_refine_ls_goodness_of_fit_ref 1.250
_refine_ls_hydrogen_treatment mixed
_refine_ls_matrix_type full
_refine_ls_number_parameters 466
_refine_ls_number_reflns 5556
_refine_ls_number_restraints 0
_refine_ls_restrained_S_all 1.250
_refine_ls_R_factor_all 0.0771
_refine_ls_R_factor_gt 0.0740
_refine_ls_shift/su_max 0.000
_refine_ls_shift/su_mean 0.000
_refine_ls_structure_factor_coef Fsqd
_refine_ls_weighting_details 'w=1/[\s^2^(Fo^2^)+(0.0352P)^2^+2.4326P] where P=(Fo^2^+2Fc^2^)/3'
_refine_ls_weighting_scheme calc
_refine_ls_wR_factor_gt 0.1966
_refine_ls_wR_factor_ref 0.1983
_reflns_Friedel_coverage 0.000
_reflns_number_gt 5107
_reflns_number_total 5556
_reflns_threshold_expression 'I > 2\s(I)'
_cod_data_source_file c9cc02320h2.cif
_cod_data_source_block KH_3_144_py
_cod_depositor_comments
;
The following automatic conversions were performed:

'_exptl_absorpt_correction_type' value 'Multi-scan' changed to
'multi-scan' according to
/home/data/users/saulius/crontab/automatic-downloads/rss-feeds/RSC/lib/dictionaries/cif_core.dic
dictionary named 'cif_core.dic' version 2.4.2 from 2011-04-26.

Automatic conversion script
Id: cif_fix_values 4973 2017-02-22 13:04:09Z antanas 
;
_cod_original_cell_volume 1622.02(7)
_cod_database_code 7123353
_shelx_space_group_comment
;
The symmetry employed for this shelxl refinement is uniquely defined
by the following loop, which should always be used as a source of
symmetry information in preference to the above space-group names.
They are only intended as comments.
;
_shelx_estimated_absorpt_t_min 0.745
_shelx_estimated_absorpt_t_max 0.944

loop_
_space_group_symop_operation_xyz
'x, y, z'
'-x, -y, -z'

loop_
_atom_site_label
_atom_site_type_symbol
_atom_site_fract_x
_atom_site_fract_y
_atom_site_fract_z
_atom_site_U_iso_or_equiv
_atom_site_adp_type
_atom_site_occupancy
_atom_site_site_symmetry_order
_atom_site_calc_flag
_atom_site_refinement_flags_posn
_atom_site_refinement_flags_adp
_atom_site_refinement_flags_occupancy
_atom_site_disorder_assembly
_atom_site_disorder_group
C34 C 0.6471(13) 0.6715(8) 0.4448(9) 0.040(2) Uani 0.531(19) 1 d . . P A 1
H34 H 0.719833 0.698850 0.416524 0.048 Uiso 0.531(19) 1 calc R U P A 1
C40 C 0.7123(12) 0.6545(9) 0.5464(9) 0.039(2) Uani 0.531(19) 1 d . . P A 1
H40 H 0.639516 0.626923 0.574615 0.047 Uiso 0.531(19) 1 calc R U P A 1
C42 C 0.8046(18) 0.8708(12) 0.6540(10) 0.054(3) Uani 0.531(19) 1 d . . P A 1
H42A H 0.891982 0.947097 0.703650 0.065 Uiso 0.531(19) 1 calc R U P A 1
H42B H 0.740475 0.851263 0.689469 0.065 Uiso 0.531(19) 1 calc R U P A 1
C43 C 0.7291(19) 0.8853(10) 0.5512(11) 0.059(4) Uani 0.531(19) 1 d . . P A 1
H43A H 0.797618 0.915315 0.520966 0.070 Uiso 0.531(19) 1 calc R U P A 1
H43B H 0.699512 0.945170 0.569879 0.070 Uiso 0.531(19) 1 calc R U P A 1
C37 C 0.6810(16) 0.8657(14) 0.5780(12) 0.051(3) Uani 0.469(19) 1 d . . P A 2
H37A H 0.676666 0.938113 0.575031 0.061 Uiso 0.469(19) 1 calc R U P A 2
H37B H 0.639636 0.840083 0.626326 0.061 Uiso 0.469(19) 1 calc R U P A 2
C39 C 0.7532(13) 0.6772(8) 0.5152(9) 0.031(2) Uani 0.469(19) 1 d . . P A 2
H39 H 0.795693 0.705266 0.467451 0.037 Uiso 0.469(19) 1 calc R U P A 2
C36 C 0.8389(14) 0.8928(11) 0.6213(13) 0.044(3) Uani 0.469(19) 1 d . . P A 2
H36A H 0.896442 0.959476 0.691964 0.053 Uiso 0.469(19) 1 calc R U P A 2
H36B H 0.879360 0.916055 0.571894 0.053 Uiso 0.469(19) 1 calc R U P A 2
C33 C 0.5972(14) 0.6514(9) 0.4717(8) 0.034(3) Uani 0.469(19) 1 d . . P A 2
H33 H 0.555911 0.627358 0.521267 0.041 Uiso 0.469(19) 1 calc R U P A 2
Ni1 Ni 0.59405(6) 0.43704(5) 0.37427(5) 0.0337(3) Uani 1 1 d . . . . .
C1 C 0.4029(4) 0.5228(4) 0.2932(3) 0.0450(10) Uani 1 1 d . . . . .
H1 H 0.378220 0.583863 0.301895 0.054 Uiso 1 1 calc R U . . .
O1 O 0.6573(3) 0.3262(3) 0.3839(2) 0.0455(7) Uani 1 1 d . . . . .
N1 N 0.7411(4) 0.5552(3) 0.5070(3) 0.0424(8) Uani 1 1 d . . . . .
N2 N 0.5250(4) 0.5450(3) 0.3667(3) 0.0417(8) Uani 1 1 d . . . . .
C2 C 0.3033(4) 0.4127(4) 0.2003(3) 0.0430(9) Uani 1 1 d . . . . .
O2 O 0.4512(3) 0.3198(2) 0.2393(2) 0.0439(7) Uani 1 1 d . . . . .
N3 N 1.3847(5) 0.3754(5) 0.8683(3) 0.0679(12) Uani 1 1 d . . . . .
C3 C 0.3361(4) 0.3190(4) 0.1731(3) 0.0393(8) Uani 1 1 d . . . . .
C6 C 0.0803(4) 0.3085(4) 0.0328(3) 0.0458(10) Uani 1 1 d . . . . .
C5 C 0.1171(4) 0.2186(4) 0.0045(3) 0.0448(9) Uani 1 1 d . . . . .
H5 H 0.054620 0.154296 -0.062576 0.054 Uiso 1 1 calc R U . . .
N4 N -0.3093(5) 0.2818(4) -0.1917(4) 0.0671(12) Uani 1 1 d . . . . .
C4 C 0.2410(4) 0.2186(4) 0.0700(3) 0.0411(9) Uani 1 1 d . . . . .
C8 C 0.2745(4) 0.1168(4) 0.0334(3) 0.0436(9) Uani 1 1 d . . . . .
C7 C 0.1743(4) 0.4059(4) 0.1304(3) 0.0473(10) Uani 1 1 d . . . . .
H7 H 0.152993 0.467524 0.150664 0.057 Uiso 1 1 calc R U . . .
C9 C 0.1561(5) 0.0181(5) -0.0778(4) 0.0592(12) Uani 1 1 d . . . . .
H9A H 0.151459 0.052233 -0.132407 0.089 Uiso 1 1 calc R U . . .
H9AB H 0.063580 -0.014316 -0.074913 0.089 Uiso 1 1 calc R U . . .
H9AC H 0.179130 -0.045431 -0.095672 0.089 Uiso 1 1 calc R U . . .
C10 C 0.4187(5) 0.1694(4) 0.0247(4) 0.0520(11) Uani 1 1 d . . . . .
H10A H 0.440174 0.105859 0.002270 0.078 Uiso 1 1 calc R U . . .
H10B H 0.495329 0.229440 0.094343 0.078 Uiso 1 1 calc R U . . .
H10C H 0.411363 0.206058 -0.028084 0.078 Uiso 1 1 calc R U . . .
C11 C 0.2837(5) 0.0542(4) 0.1152(4) 0.0556(11) Uani 1 1 d . . . . .
H11A H 0.196778 0.028914 0.126364 0.083 Uiso 1 1 calc R U . . .
H11B H 0.367035 0.109823 0.183411 0.083 Uiso 1 1 calc R U . . .
H11C H 0.292906 -0.015293 0.086946 0.083 Uiso 1 1 calc R U . . .
C12 C -0.0549(4) 0.3001(4) -0.0438(4) 0.0472(10) Uani 1 1 d . . . . .
C13 C -0.1405(5) 0.3371(5) -0.0083(4) 0.0635(13) Uani 1 1 d . . . . .
H13 H -0.114121 0.370080 0.065935 0.076 Uiso 1 1 calc R U . . .
C14 C -0.2665(6) 0.3249(6) -0.0842(5) 0.0719(15) Uani 1 1 d . . . . .
H14 H -0.324047 0.348069 -0.058571 0.086 Uiso 1 1 calc R U . . .
C20 C 0.8000(4) 0.2391(4) 0.4491(3) 0.0408(9) Uani 1 1 d . . . . .
C21 C 0.9217(4) 0.2530(4) 0.5325(3) 0.0433(9) Uani 1 1 d . . . . .
H21 H 0.941188 0.188964 0.524943 0.052 Uiso 1 1 calc R U . . .
C22 C 1.0155(4) 0.3587(4) 0.6268(3) 0.0406(9) Uani 1 1 d . . . . .
C23 C 0.9865(4) 0.4519(4) 0.6386(3) 0.0427(9) Uani 1 1 d . . . . .
H23 H 1.046654 0.521824 0.701748 0.051 Uiso 1 1 calc R U . . .
C24 C 0.7003(5) 0.1196(4) 0.3485(4) 0.0515(11) Uani 1 1 d . . . . .
C25 C 0.5504(5) 0.0628(5) 0.3491(5) 0.0721(15) Uani 1 1 d . . . . .
H25A H 0.509513 0.115276 0.342120 0.108 Uiso 1 1 calc R U . . .
H25B H 0.560716 0.051712 0.416418 0.108 Uiso 1 1 calc R U . . .
H25C H 0.486955 -0.014262 0.289195 0.108 Uiso 1 1 calc R U . . .
C26 C 0.6906(6) 0.1455(5) 0.2448(4) 0.0641(14) Uani 1 1 d . . . . .
H26A H 0.625708 0.071284 0.181801 0.096 Uiso 1 1 calc R U . . .
H26B H 0.785725 0.179998 0.246321 0.096 Uiso 1 1 calc R U . . .
H26C H 0.654240 0.201366 0.241382 0.096 Uiso 1 1 calc R U . . .
C27 C 0.7544(6) 0.0280(5) 0.3476(5) 0.0760(18) Uani 1 1 d . . . . .
H27A H 0.687325 -0.044452 0.283289 0.114 Uiso 1 1 calc R U . . .
H27B H 0.761198 0.008950 0.411105 0.114 Uiso 1 1 calc R U . . .
H27C H 0.848818 0.061886 0.347833 0.114 Uiso 1 1 calc R U . . .
C28 C 1.1433(4) 0.3654(4) 0.7123(3) 0.0414(9) Uani 1 1 d . . . . .
C29 C 1.2615(5) 0.4738(4) 0.7902(4) 0.0531(11) Uani 1 1 d . . . . .
H29 H 1.263719 0.546398 0.791595 0.064 Uiso 1 1 calc R U . . .
C30 C 1.3771(6) 0.4746(5) 0.8666(4) 0.0615(13) Uani 1 1 d . . . . .
H30 H 1.453814 0.548891 0.919651 0.074 Uiso 1 1 calc R U . . .
C31 C 1.2738(6) 0.2726(5) 0.7927(4) 0.0637(14) Uani 1 1 d . . . . .
H31 H 1.277472 0.202052 0.791345 0.076 Uiso 1 1 calc R U . . .
C32 C 1.1515(5) 0.2615(4) 0.7145(4) 0.0531(11) Uani 1 1 d . . . . .
H32 H 1.075577 0.185472 0.664032 0.064 Uiso 1 1 calc R U . . .
C38 C 0.5933(5) 0.7652(4) 0.4637(4) 0.0486(10) Uani 1 1 d . . . . .
H38A H 0.572(6) 0.778(6) 0.391(5) 0.080(18) Uiso 1 1 d . . . . .
H38B H 0.472(8) 0.736(7) 0.443(6) 0.11(2) Uiso 1 1 d . . . . .
C35 C 0.8448(5) 0.7753(4) 0.6322(4) 0.0497(11) Uani 1 1 d . . . . .
H35A H 0.939(6) 0.791(5) 0.625(4) 0.065(15) Uiso 1 1 d . . . . .
H35B H 0.825(8) 0.749(7) 0.697(6) 0.11(3) Uiso 1 1 d . . . . .
C15 C -0.2260(5) 0.2473(5) -0.2247(4) 0.0628(13) Uani 1 1 d . . . . .
H15 H -0.253814 0.216069 -0.299240 0.075 Uiso 1 1 calc R U . . .
C16 C -0.1003(5) 0.2547(5) -0.1553(4) 0.0572(12) Uani 1 1 d . . . . .
H16 H -0.046281 0.229175 -0.183589 0.069 Uiso 1 1 calc R U . . .
C17 C 0.8449(4) 0.5463(4) 0.5737(3) 0.0455(10) Uani 1 1 d . . . . .
H17 H 0.911248 0.612965 0.638667 0.055 Uiso 1 1 calc R U . . .
C18 C 0.8655(4) 0.4446(4) 0.5562(3) 0.0403(9) Uani 1 1 d . . . . .
C19 C 0.7707(4) 0.3365(4) 0.4611(3) 0.0389(8) Uani 1 1 d . . . . .

loop_
_atom_site_aniso_label
_atom_site_aniso_U_11
_atom_site_aniso_U_22
_atom_site_aniso_U_33
_atom_site_aniso_U_23
_atom_site_aniso_U_13
_atom_site_aniso_U_12
C34 0.035(5) 0.031(4) 0.042(5) 0.007(3) 0.017(4) 0.009(3)
C40 0.037(5) 0.037(5) 0.038(5) 0.010(4) 0.013(4) 0.018(4)
C42 0.071(8) 0.037(6) 0.035(6) 0.004(4) 0.007(5) 0.027(6)
C43 0.077(10) 0.028(5) 0.048(6) 0.010(4) 0.012(6) 0.020(5)
C37 0.048(8) 0.049(7) 0.055(8) 0.014(5) 0.018(5) 0.029(6)
C39 0.035(6) 0.025(4) 0.035(5) 0.014(3) 0.016(4) 0.013(4)
C36 0.039(6) 0.032(5) 0.043(7) 0.008(4) 0.007(5) 0.012(4)
C33 0.029(6) 0.032(5) 0.036(5) 0.006(4) 0.013(4) 0.015(4)
Ni1 0.0307(4) 0.0303(4) 0.0326(4) 0.0070(2) 0.0092(3) 0.0142(3)
C1 0.041(2) 0.040(2) 0.044(2) 0.0096(17) 0.0068(17) 0.0229(18)
O1 0.0381(14) 0.0380(14) 0.0452(15) 0.0047(12) 0.0051(12) 0.0206(12)
N1 0.0406(18) 0.0340(17) 0.0411(17) 0.0062(13) 0.0096(14) 0.0183(14)
N2 0.0400(18) 0.0330(17) 0.0391(17) 0.0069(14) 0.0086(14) 0.0163(14)
C2 0.034(2) 0.040(2) 0.042(2) 0.0117(17) 0.0082(16) 0.0161(16)
O2 0.0380(14) 0.0385(14) 0.0420(14) 0.0062(11) 0.0070(11) 0.0197(12)
N3 0.070(3) 0.080(3) 0.052(2) 0.027(2) 0.009(2) 0.047(2)
C3 0.0320(19) 0.039(2) 0.0359(19) 0.0118(16) 0.0087(15) 0.0133(15)
C6 0.032(2) 0.047(2) 0.046(2) 0.0160(18) 0.0086(17) 0.0154(17)
C5 0.0321(19) 0.043(2) 0.042(2) 0.0098(17) 0.0071(16) 0.0122(16)
N4 0.049(2) 0.060(3) 0.070(3) 0.021(2) 0.002(2) 0.027(2)
C4 0.0339(19) 0.040(2) 0.0370(19) 0.0087(16) 0.0097(15) 0.0142(16)
C8 0.039(2) 0.041(2) 0.036(2) 0.0065(16) 0.0087(16) 0.0167(17)
C7 0.038(2) 0.044(2) 0.048(2) 0.0125(18) 0.0088(18) 0.0206(18)
C9 0.051(3) 0.054(3) 0.047(2) -0.003(2) 0.007(2) 0.025(2)
C10 0.045(2) 0.059(3) 0.046(2) 0.013(2) 0.0162(18) 0.026(2)
C11 0.058(3) 0.042(2) 0.054(3) 0.0153(19) 0.015(2) 0.021(2)
C12 0.0311(19) 0.043(2) 0.052(2) 0.0181(18) 0.0074(17) 0.0130(17)
C13 0.054(3) 0.075(3) 0.055(3) 0.018(2) 0.013(2) 0.038(3)
C14 0.052(3) 0.078(4) 0.080(4) 0.022(3) 0.017(3) 0.040(3)
C20 0.0335(19) 0.037(2) 0.042(2) 0.0097(16) 0.0109(16) 0.0161(16)
C21 0.037(2) 0.044(2) 0.050(2) 0.0156(18) 0.0151(17) 0.0245(17)
C22 0.039(2) 0.048(2) 0.0369(19) 0.0195(17) 0.0143(16) 0.0237(17)
C23 0.040(2) 0.045(2) 0.0343(19) 0.0111(16) 0.0077(16) 0.0220(17)
C24 0.041(2) 0.037(2) 0.056(3) 0.0039(19) 0.0047(19) 0.0210(18)
C25 0.046(3) 0.048(3) 0.093(4) 0.017(3) 0.014(3) 0.013(2)
C26 0.062(3) 0.063(3) 0.049(3) -0.001(2) 0.010(2) 0.037(3)
C27 0.062(3) 0.047(3) 0.085(4) 0.000(3) 0.004(3) 0.031(2)
C28 0.042(2) 0.049(2) 0.039(2) 0.0214(17) 0.0168(17) 0.0261(18)
C29 0.049(2) 0.053(3) 0.050(2) 0.021(2) 0.0106(19) 0.027(2)
C30 0.056(3) 0.063(3) 0.054(3) 0.025(2) 0.007(2) 0.030(2)
C31 0.083(4) 0.071(3) 0.050(3) 0.027(2) 0.018(2) 0.055(3)
C32 0.063(3) 0.051(3) 0.043(2) 0.0184(19) 0.016(2) 0.031(2)
C38 0.051(3) 0.036(2) 0.045(2) 0.0062(17) 0.0065(18) 0.0244(19)
C35 0.046(2) 0.037(2) 0.043(2) 0.0024(18) 0.0044(18) 0.0184(18)
C15 0.051(3) 0.063(3) 0.056(3) 0.020(2) 0.007(2) 0.026(2)
C16 0.043(2) 0.065(3) 0.053(3) 0.022(2) 0.013(2) 0.024(2)
C17 0.042(2) 0.043(2) 0.038(2) 0.0055(16) 0.0052(16) 0.0226(18)
C18 0.0352(19) 0.041(2) 0.0363(19) 0.0093(16) 0.0099(15) 0.0182(16)
C19 0.0341(19) 0.036(2) 0.0386(19) 0.0112(16) 0.0103(15) 0.0162(16)

loop_
_atom_type_symbol
_atom_type_description
_atom_type_scat_dispersion_real
_atom_type_scat_dispersion_imag
_atom_type_scat_source
C C 0.0181 0.0091 'International Tables Vol C Tables 4.2.6.8 and 6.1.1.4'
H H 0.0000 0.0000 'International Tables Vol C Tables 4.2.6.8 and 6.1.1.4'
N N 0.0311 0.0180 'International Tables Vol C Tables 4.2.6.8 and 6.1.1.4'
Ni Ni -3.0029 0.5091 'International Tables Vol C Tables 4.2.6.8 and 6.1.1.4'
O O 0.0492 0.0322 'International Tables Vol C Tables 4.2.6.8 and 6.1.1.4'

loop_
_geom_angle_atom_site_label_1
_geom_angle_atom_site_label_2
_geom_angle_atom_site_label_3
_geom_angle
C40 C34 N2 103.5(9)
C40 C34 C38 112.4(10)
N2 C34 C38 113.2(7)
C40 C34 H34 109.2
N2 C34 H34 109.2
C38 C34 H34 109.2
N1 C40 C34 102.7(9)
N1 C40 C35 116.7(7)
C34 C40 C35 109.6(10)
N1 C40 H40 109.2
C34 C40 H40 109.2
C35 C40 H40 109.2
C35 C42 C43 112.8(11)
C35 C42 H42A 109.0
C43 C42 H42A 109.0
C35 C42 H42B 109.0
C43 C42 H42B 109.0
H42A C42 H42B 107.8
C42 C43 C38 112.7(11)
C42 C43 H43A 109.1
C38 C43 H43A 109.1
C42 C43 H43B 109.1
C38 C43 H43B 109.1
H43A C43 H43B 107.8
C36 C37 C38 109.3(11)
C36 C37 H37A 109.8
C38 C37 H37A 109.8
C36 C37 H37B 109.8
C38 C37 H37B 109.8
H37A C37 H37B 108.3
C33 C39 N1 104.1(9)
C33 C39 C35 111.1(10)
N1 C39 C35 114.0(7)
C33 C39 H39 109.2
N1 C39 H39 109.2
C35 C39 H39 109.2
C37 C36 C35 109.2(11)
C37 C36 H36A 109.8
C35 C36 H36A 109.8
C37 C36 H36B 109.8
C35 C36 H36B 109.8
H36A C36 H36B 108.3
N2 C33 C39 102.5(9)
N2 C33 C38 116.5(7)
C39 C33 C38 109.2(10)
N2 C33 H33 109.4
C39 C33 H33 109.4
C38 C33 H33 109.4
O1 Ni1 N1 94.30(13)
O1 Ni1 N2 177.57(15)
N1 Ni1 N2 86.03(14)
O1 Ni1 O2 85.24(12)
N1 Ni1 O2 178.06(15)
N2 Ni1 O2 94.51(13)
N2 C1 C2 125.4(4)
N2 C1 H1 117.3
C2 C1 H1 117.3
C19 O1 Ni1 129.8(2)
C17 N1 C40 119.4(5)
C17 N1 C39 121.3(5)
C17 N1 Ni1 126.3(3)
C40 N1 Ni1 112.7(4)
C39 N1 Ni1 110.2(4)
C1 N2 C33 117.9(5)
C1 N2 C34 123.6(5)
C1 N2 Ni1 126.2(3)
C33 N2 Ni1 113.4(4)
C34 N2 Ni1 109.0(4)
C3 C2 C7 121.1(4)
C3 C2 C1 122.1(3)
C7 C2 C1 116.6(4)
C3 O2 Ni1 128.4(3)
C31 N3 C30 116.1(4)
O2 C3 C2 122.3(3)
O2 C3 C4 118.6(4)
C2 C3 C4 119.1(3)
C7 C6 C5 118.2(4)
C7 C6 C12 121.5(4)
C5 C6 C12 120.2(4)
C4 C5 C6 124.5(4)
C4 C5 H5 117.7
C6 C5 H5 117.7
C15 N4 C14 116.0(4)
C5 C4 C3 116.8(4)
C5 C4 C8 121.6(3)
C3 C4 C8 121.6(3)
C10 C8 C9 108.0(4)
C10 C8 C4 109.4(4)
C9 C8 C4 112.4(3)
C10 C8 C11 109.8(4)
C9 C8 C11 106.7(4)
C4 C8 C11 110.5(4)
C6 C7 C2 120.3(4)
C6 C7 H7 119.9
C2 C7 H7 119.9
C8 C9 H9A 109.5
C8 C9 H9AB 109.5
H9A C9 H9AB 109.5
C8 C9 H9AC 109.5
H9A C9 H9AC 109.5
H9AB C9 H9AC 109.5
C8 C10 H10A 109.5
C8 C10 H10B 109.5
H10A C10 H10B 109.5
C8 C10 H10C 109.5
H10A C10 H10C 109.5
H10B C10 H10C 109.5
C8 C11 H11A 109.5
C8 C11 H11B 109.5
H11A C11 H11B 109.5
C8 C11 H11C 109.5
H11A C11 H11C 109.5
H11B C11 H11C 109.5
C13 C12 C16 116.4(4)
C13 C12 C6 122.7(4)
C16 C12 C6 120.9(4)
C12 C13 C14 119.6(5)
C12 C13 H13 120.2
C14 C13 H13 120.2
N4 C14 C13 123.7(5)
N4 C14 H14 118.1
C13 C14 H14 118.1
C21 C20 C19 118.3(3)
C21 C20 C24 120.3(4)
C19 C20 C24 121.4(3)
C22 C21 C20 123.1(4)
C22 C21 H21 118.5
C20 C21 H21 118.5
C23 C22 C21 118.6(3)
C23 C22 C28 122.0(4)
C21 C22 C28 119.4(4)
C22 C23 C18 121.3(4)
C22 C23 H23 119.3
C18 C23 H23 119.3
C27 C24 C25 107.9(4)
C27 C24 C20 113.6(3)
C25 C24 C20 107.5(4)
C27 C24 C26 107.0(4)
C25 C24 C26 111.4(4)
C20 C24 C26 109.4(4)
C24 C25 H25A 109.5
C24 C25 H25B 109.5
H25A C25 H25B 109.5
C24 C25 H25C 109.5
H25A C25 H25C 109.5
H25B C25 H25C 109.5
C24 C26 H26A 109.5
C24 C26 H26B 109.5
H26A C26 H26B 109.5
C24 C26 H26C 109.5
H26A C26 H26C 109.5
H26B C26 H26C 109.5
C24 C27 H27A 109.5
C24 C27 H27B 109.5
H27A C27 H27B 109.5
C24 C27 H27C 109.5
H27A C27 H27C 109.5
H27B C27 H27C 109.5
C29 C28 C32 115.9(4)
C29 C28 C22 122.5(4)
C32 C28 C22 121.5(4)
C28 C29 C30 120.0(4)
C28 C29 H29 120.0
C30 C29 H29 120.0
N3 C30 C29 123.8(5)
N3 C30 H30 118.1
C29 C30 H30 118.1
N3 C31 C32 124.7(5)
N3 C31 H31 117.6
C32 C31 H31 117.6
C31 C32 C28 119.4(4)
C31 C32 H32 120.3
C28 C32 H32 120.3
C33 C38 C37 108.6(8)
C43 C38 C34 106.0(8)
C33 C38 H38A 121(4)
C37 C38 H38A 126(4)
C43 C38 H38A 105(4)
C34 C38 H38A 102(3)
C33 C38 H38B 101(4)
C37 C38 H38B 105(4)
C43 C38 H38B 127(4)
C34 C38 H38B 122(4)
H38A C38 H38B 86(5)
C42 C35 C40 111.3(7)
C39 C35 C36 105.1(7)
C42 C35 H35A 122(3)
C40 C35 H35A 113(3)
C39 C35 H35A 91(3)
C36 C35 H35A 100(3)
C42 C35 H35B 93(4)
C40 C35 H35B 90(4)
C39 C35 H35B 117(4)
C36 C35 H35B 119(4)
H35A C35 H35B 121(5)
N4 C15 C16 124.2(5)
N4 C15 H15 117.9
C16 C15 H15 117.9
C12 C16 C15 120.0(5)
C12 C16 H16 120.0
C15 C16 H16 120.0
N1 C17 C18 125.7(4)
N1 C17 H17 117.1
C18 C17 H17 117.1
C17 C18 C19 122.7(3)
C17 C18 C23 117.8(3)
C19 C18 C23 119.5(4)
O1 C19 C20 119.6(3)
O1 C19 C18 121.1(3)
C20 C19 C18 119.2(3)

loop_
_geom_bond_atom_site_label_1
_geom_bond_atom_site_label_2
_geom_bond_distance
C34 C40 1.488(19)
C34 N2 1.517(9)
C34 C38 1.558(11)
C34 H34 0.9800
C40 N1 1.478(9)
C40 C35 1.535(10)
C40 H40 0.9800
C42 C35 1.475(13)
C42 C43 1.516(19)
C42 H42A 0.9700
C42 H42B 0.9700
C43 C38 1.550(12)
C43 H43A 0.9700
C43 H43B 0.9700
C37 C36 1.52(2)
C37 C38 1.532(14)
C37 H37A 0.9700
C37 H37B 0.9700
C39 C33 1.51(2)
C39 N1 1.514(9)
C39 C35 1.546(10)
C39 H39 0.9800
C36 C35 1.591(14)
C36 H36A 0.9700
C36 H36B 0.9700
C33 N2 1.495(9)
C33 C38 1.524(10)
C33 H33 0.9800
Ni1 O1 1.842(3)
Ni1 N1 1.845(3)
Ni1 N2 1.847(3)
Ni1 O2 1.848(3)
C1 N2 1.296(5)
C1 C2 1.425(6)
C1 H1 0.9300
O1 C19 1.316(5)
N1 C17 1.302(5)
C2 C3 1.408(6)
C2 C7 1.417(5)
O2 C3 1.319(5)
N3 C31 1.310(7)
N3 C30 1.329(7)
C3 C4 1.437(5)
C6 C7 1.376(6)
C6 C5 1.397(6)
C6 C12 1.495(5)
C5 C4 1.396(5)
C5 H5 0.9300
N4 C15 1.323(7)
N4 C14 1.334(8)
C4 C8 1.533(6)
C8 C10 1.526(6)
C8 C9 1.531(5)
C8 C11 1.542(6)
C7 H7 0.9300
C9 H9A 0.9600
C9 H9AB 0.9600
C9 H9AC 0.9600
C10 H10A 0.9600
C10 H10B 0.9600
C10 H10C 0.9600
C11 H11A 0.9600
C11 H11B 0.9600
C11 H11C 0.9600
C12 C13 1.382(7)
C12 C16 1.383(7)
C13 C14 1.394(7)
C13 H13 0.9300
C14 H14 0.9300
C20 C21 1.400(5)
C20 C19 1.412(6)
C20 C24 1.538(5)
C21 C22 1.400(6)
C21 H21 0.9300
C22 C23 1.357(6)
C22 C28 1.502(5)
C23 C18 1.427(5)
C23 H23 0.9300
C24 C27 1.526(6)
C24 C25 1.532(7)
C24 C26 1.539(8)
C25 H25A 0.9600
C25 H25B 0.9600
C25 H25C 0.9600
C26 H26A 0.9600
C26 H26B 0.9600
C26 H26C 0.9600
C27 H27A 0.9600
C27 H27B 0.9600
C27 H27C 0.9600
C28 C29 1.379(6)
C28 C32 1.394(6)
C29 C30 1.386(6)
C29 H29 0.9300
C30 H30 0.9300
C31 C32 1.384(6)
C31 H31 0.9300
C32 H32 0.9300
C38 H38A 1.04(6)
C38 H38B 1.16(7)
C35 H35A 1.02(6)
C35 H35B 1.09(8)
C15 C16 1.383(6)
C15 H15 0.9300
C16 H16 0.9300
C17 C18 1.409(6)
C17 H17 0.9300
C18 C19 1.421(5)
